data_7248814
loop_
_publ_author_name
'Delegkou, Maria-Ioanna'
'Panagiotou, Nikos'
'Papatriantafyllopoulou, Constantina'
'Tasiopoulos, Anastasios'
'Papaioannou, Dionissios'
'Perlepes, Spyros P.'
'Nastopoulos, Vassilios'

_publ_section_title
;
 Solvatomorphism with polar protic/aprotic and non-polar solvents in a
 series of complexes derived from the
 5-phenylimidazole/tetrafluoroborate/copper(ii) reaction system
;
_journal_issue 26
_journal_name_full CrystEngComm
_journal_page_first 3574
_journal_page_last 3592
_journal_paper_doi 10.1039/D4CE00304G
_journal_volume 26
_journal_year 2024
_chemical_formula_moiety 'C36 H32 B2 Cu F8 N8, 1.2(C3 H6 O)'
_chemical_formula_sum 'C39.6 H39.2 B2 Cu F8 N8 O1.2'
_chemical_formula_weight 883.55
_space_group_crystal_system triclinic
_space_group_IT_number 2
_space_group_name_Hall '-P 1'
_space_group_name_H-M_alt 'P -1'
_atom_sites_solution_hydrogens mixed
_atom_sites_solution_primary direct
_atom_sites_solution_secondary difmap
_audit_creation_method SHELXL-2019/3
_audit_update_record
;
2024-03-21 deposited with the CCDC.	2024-06-02 downloaded from the CCDC.
;
_cell_angle_alpha 73.31(3)
_cell_angle_beta 87.75(2)
_cell_angle_gamma 72.57(3)
_cell_formula_units_Z 1
_cell_length_a 8.950(3)
_cell_length_b 9.655(3)
_cell_length_c 13.284(4)
_cell_measurement_reflns_used 931
_cell_measurement_temperature 100(2)
_cell_measurement_theta_max 21.4780
_cell_measurement_theta_min 3.8640
_cell_volume 1047.7(6)
_computing_cell_refinement 'CrysAlisPro 1.171.38.43 (Rigaku OD, 2015)'
_computing_data_collection 'CrysAlisPro 1.171.38.43 (Rigaku OD, 2015)'
_computing_data_reduction 'CrysAlisPro 1.171.38.43 (Rigaku OD, 2015)'
_computing_molecular_graphics 'PLATON v.270519 (Spek, 2009); MERCURY v.2020.3.0 (Macrae et al. 2020)'
_computing_publication_material 'WINGX v.2018.3 (Farrugia, 2012); OLEX2 v.1.3.0 (Dolomanov et al., 2009)'
_computing_structure_refinement 'SHELXL-2019/3 (Sheldrick, 2019)'
_computing_structure_solution 'SIR92 (Altomare et al., 1994); SHELXT-2018/2 (Sheldrick, 2018)'
_diffrn_ambient_temperature 100(2)
_diffrn_detector_area_resol_mean 10.4223
_diffrn_measured_fraction_theta_full 0.992
_diffrn_measured_fraction_theta_max 0.992
_diffrn_measurement_device_type 'Oxford Diffraction SuperNova with Atlas CCD detector'
_diffrn_measurement_method '\w scans'
_diffrn_radiation_type MoK\a
_diffrn_radiation_wavelength 0.71073
_diffrn_reflns_av_R_equivalents 0.0746
_diffrn_reflns_av_unetI/netI 0.1151
_diffrn_reflns_Laue_measured_fraction_full 0.992
_diffrn_reflns_Laue_measured_fraction_max 0.992
_diffrn_reflns_limit_h_max 10
_diffrn_reflns_limit_h_min -10
_diffrn_reflns_limit_k_max 11
_diffrn_reflns_limit_k_min -11
_diffrn_reflns_limit_l_max 15
_diffrn_reflns_limit_l_min -15
_diffrn_reflns_number 7907
_diffrn_reflns_point_group_measured_fraction_full 0.992
_diffrn_reflns_point_group_measured_fraction_max 0.992
_diffrn_reflns_theta_full 25.000
_diffrn_reflns_theta_max 25.000
_diffrn_reflns_theta_min 3.206
_diffrn_source 'SuperNova (Mo) X-ray Source'
_exptl_absorpt_coefficient_mu 0.600
_exptl_absorpt_correction_T_max 1.0000
_exptl_absorpt_correction_T_min 0.5703
_exptl_absorpt_correction_type multi-scan
_exptl_absorpt_process_details
;
CrysAlisPro 1.171.38.43 (Rigaku Oxford Diffraction, 2015)
Empirical absorption correction using spherical harmonics,
 implemented in SCALE3 ABSPACK scaling algorithm.
;
_exptl_crystal_colour 'light violet'
_exptl_crystal_density_diffrn 1.400
_exptl_crystal_density_method 'not measured'
_exptl_crystal_description prism
_exptl_crystal_F_000 453
_exptl_crystal_recrystallization_method 'Re-crystallisation from solvent: Acetone/n-hexane'
_exptl_crystal_size_max 0.20
_exptl_crystal_size_mid 0.13
_exptl_crystal_size_min 0.10
_refine_diff_density_max 0.773
_refine_diff_density_min -0.742
_refine_diff_density_rms 0.100
_refine_ls_extinction_method none
_refine_ls_goodness_of_fit_ref 1.043
_refine_ls_hydrogen_treatment mixed
_refine_ls_matrix_type full
_refine_ls_number_parameters 423
_refine_ls_number_reflns 3654
_refine_ls_number_restraints 548
_refine_ls_restrained_S_all 1.000
_refine_ls_R_factor_all 0.1478
_refine_ls_R_factor_gt 0.0891
_refine_ls_shift/su_max 0.000
_refine_ls_shift/su_mean 0.000
_refine_ls_structure_factor_coef Fsqd
_refine_ls_weighting_details 'w=1/[\s^2^(Fo^2^)+(0.1450P)^2^+0.3902P] where P=(Fo^2^+2Fc^2^)/3'
_refine_ls_weighting_scheme calc
_refine_ls_wR_factor_gt 0.2167
_refine_ls_wR_factor_ref 0.2647
_reflns_Friedel_coverage 0.000
_reflns_number_gt 2197
_reflns_number_total 3654
_reflns_threshold_expression 'I > 2\s(I)'
_cod_data_source_file d4ce00304g2.cif
_cod_data_source_block 11
_cod_depositor_comments 'Adding full bibliography for 7248805--7248823.cif.'
_cod_original_cell_volume 1047.6(5)
_cod_original_formula_sum 'C39.60 H39.20 B2 Cu F8 N8 O1.20'
_cod_database_code 7248814
_shelx_shelxl_version_number 2019/3
_shelx_space_group_comment
;
The symmetry employed for this shelxl refinement is uniquely defined
by the following loop, which should always be used as a source of
symmetry information in preference to the above space-group names.
They are only intended as comments.
;
_shelx_estimated_absorpt_t_min 0.889
_shelx_estimated_absorpt_t_max 0.942

loop_
_space_group_symop_operation_xyz
'x, y, z'
'-x, -y, -z'

loop_
_atom_site_label
_atom_site_type_symbol
_atom_site_fract_x
_atom_site_fract_y
_atom_site_fract_z
_atom_site_U_iso_or_equiv
_atom_site_adp_type
_atom_site_occupancy
_atom_site_site_symmetry_order
_atom_site_calc_flag
_atom_site_refinement_flags_posn
_atom_site_refinement_flags_adp
_atom_site_refinement_flags_occupancy
_atom_site_disorder_assembly
_atom_site_disorder_group
Cu Cu 0.000000 0.500000 0.500000 0.0387(4) Uani 1 2 d S . P . .
N1A N 0.2614(6) 0.1150(6) 0.4260(4) 0.0421(13) Uani 1 1 d D . . . .
H1A H 0.277(9) 0.027(4) 0.419(6) 0.063 Uiso 1 1 d D U . . .
C2A C 0.1375(7) 0.2010(7) 0.4631(5) 0.0397(15) Uani 1 1 d D . . . .
H2A H 0.048882 0.170680 0.490653 0.048 Uiso 1 1 calc R U . . .
N3A N 0.1566(6) 0.3330(5) 0.4558(4) 0.0358(12) Uani 1 1 d D . . . .
C4A C 0.2991(7) 0.3296(7) 0.4128(5) 0.0453(16) Uani 1 1 d D . . . .
H4A H 0.343884 0.410491 0.398276 0.054 Uiso 1 1 calc R U . . .
C5A C 0.3668(7) 0.1942(6) 0.3938(5) 0.0412(15) Uani 1 1 d D . . . .
C6A C 0.5162(8) 0.1369(6) 0.3492(5) 0.0472(17) Uani 1 1 d D . . . .
C7A C 0.5544(9) 0.0026(7) 0.3198(6) 0.060(2) Uani 1 1 d D . . . .
H7A H 0.480336 -0.051990 0.326879 0.072 Uiso 1 1 calc R U . . .
C8A C 0.6974(10) -0.0506(8) 0.2808(7) 0.076(3) Uani 1 1 d D . . . .
H8A H 0.722882 -0.142423 0.261995 0.092 Uiso 1 1 calc R U . . .
C9A C 0.8036(10) 0.0292(8) 0.2691(6) 0.072(2) Uani 1 1 d D . . . .
H9A H 0.901614 -0.006767 0.240451 0.086 Uiso 1 1 calc R U . . .
C10A C 0.7705(9) 0.1604(8) 0.2983(7) 0.069(2) Uani 1 1 d D . . . .
H10A H 0.845655 0.213751 0.291355 0.083 Uiso 1 1 calc R U . . .
C11A C 0.6268(9) 0.2132(8) 0.3376(6) 0.060(2) Uani 1 1 d D . . . .
H11A H 0.603212 0.304330 0.357250 0.072 Uiso 1 1 calc R U . . .
B B -0.2375(9) 0.2440(8) 0.6317(6) 0.0425(18) Uani 1 1 d . . . . .
F1 F -0.1284(5) 0.3193(4) 0.6091(4) 0.0747(14) Uani 1 1 d . U . . .
F2A F -0.2046(9) 0.1640(8) 0.5569(7) 0.066(2) Uani 0.6 1 d . U P A 1
F3A F -0.2298(9) 0.1464(10) 0.7283(6) 0.073(2) Uani 0.6 1 d . U P A 1
F4A F -0.3816(8) 0.3502(7) 0.6049(8) 0.065(2) Uani 0.6 1 d . U P A 1
F2B F -0.1746(17) 0.0926(11) 0.6538(11) 0.081(4) Uani 0.4 1 d . U P A 2
F3B F -0.2891(12) 0.2821(14) 0.7256(7) 0.058(3) Uani 0.4 1 d . U P A 2
F4B F -0.3647(15) 0.281(2) 0.5639(11) 0.100(5) Uani 0.4 1 d . U P A 2
N1B N 0.2994(15) 0.4175(19) 0.7553(9) 0.049(3) Uani 0.6 1 d D U P B 1
H1B H 0.396(4) 0.406(7) 0.768(5) 0.073 Uiso 0.6 1 d D U P C 1
C2B C 0.2668(14) 0.4520(13) 0.6511(9) 0.042(3) Uani 0.6 1 d D U P B 1
H2B H 0.338129 0.467511 0.597166 0.050 Uiso 0.6 1 calc R U P B 1
N3B N 0.1190(13) 0.460(3) 0.6369(8) 0.034(3) Uani 0.6 1 d D U P B 1
C4B C 0.0579(13) 0.4257(13) 0.7335(8) 0.039(3) Uani 0.6 1 d D U P B 1
H4B H -0.046087 0.421188 0.745896 0.047 Uiso 0.6 1 calc R U P B 1
C5B C 0.1694(15) 0.3986(12) 0.8091(8) 0.046(2) Uani 0.6 1 d D U P B 1
C6B C 0.1624(15) 0.3470(15) 0.9260(8) 0.058(3) Uani 0.6 1 d D U P B 1
C7B C 0.2505(17) 0.3869(17) 0.9914(9) 0.069(3) Uani 0.6 1 d D U P B 1
H7B H 0.315911 0.447495 0.960412 0.083 Uiso 0.6 1 calc R U P B 1
C8B C 0.2456(17) 0.3414(19) 1.0989(9) 0.070(3) Uani 0.6 1 d D U P B 1
H8B H 0.308556 0.366725 1.142477 0.083 Uiso 0.6 1 calc R U P B 1
C9B C 0.1464(19) 0.2578(18) 1.1412(10) 0.087(4) Uani 0.6 1 d D U P B 1
H9B H 0.141588 0.224776 1.215573 0.105 Uiso 0.6 1 calc R U P B 1
C10B C 0.054(2) 0.2205(19) 1.0802(9) 0.096(4) Uani 0.6 1 d D U P B 1
H10B H -0.011281 0.160378 1.111695 0.115 Uiso 0.6 1 calc R U P B 1
C11B C 0.0577(17) 0.2712(17) 0.9724(8) 0.083(4) Uani 0.6 1 d D U P B 1
H11B H -0.012929 0.253709 0.929376 0.100 Uiso 0.6 1 calc R U P B 1
O1 O 0.5895(12) 0.3783(11) 0.8559(8) 0.075(3) Uani 0.6 1 d D U P D 1
C12 C 0.6693(19) 0.2528(19) 0.9066(12) 0.076(4) Uani 0.6 1 d . U P D 1
C13 C 0.610(2) 0.1245(18) 0.9422(15) 0.097(5) Uani 0.6 1 d . U P D 1
H13A H 0.689294 0.033409 0.934568 0.146 Uiso 0.6 1 calc R U P D 1
H13B H 0.514736 0.143195 0.899800 0.146 Uiso 0.6 1 calc R U P D 1
H13C H 0.584961 0.109752 1.016278 0.146 Uiso 0.6 1 calc R U P D 1
C14 C 0.835(2) 0.231(2) 0.9409(17) 0.120(7) Uani 0.6 1 d . U P D 1
H14A H 0.857620 0.163583 1.013017 0.179 Uiso 0.6 1 calc R U P D 1
H14B H 0.847115 0.329509 0.938501 0.179 Uiso 0.6 1 calc R U P D 1
H14C H 0.907473 0.186126 0.893750 0.179 Uiso 0.6 1 calc R U P D 1
N1C N 0.3763(15) 0.3881(15) 0.7106(11) 0.040(3) Uani 0.4 1 d D U P B 2
H1C H 0.477(3) 0.36(2) 0.709(14) 0.059 Uiso 0.4 1 d D U P E 2
C2C C 0.3099(17) 0.4177(19) 0.6154(12) 0.037(3) Uani 0.4 1 d D U P B 2
H2C H 0.366708 0.410447 0.554203 0.044 Uiso 0.4 1 calc R U P B 2
N3C N 0.1553(18) 0.458(5) 0.6171(13) 0.034(4) Uani 0.4 1 d D U P B 2
C4C C 0.1229(18) 0.449(2) 0.7188(13) 0.040(3) Uani 0.4 1 d D U P B 2
H4C H 0.020433 0.468932 0.744588 0.048 Uiso 0.4 1 calc R U P B 2
C5C C 0.257(2) 0.409(4) 0.7788(14) 0.044(4) Uani 0.4 1 d D U P B 2
C6C C 0.288(2) 0.360(2) 0.8939(11) 0.080(5) Uani 0.4 1 d D U P B 2
C7C C 0.433(2) 0.258(3) 0.9392(15) 0.126(8) Uani 0.4 1 d D U P B 2
H7C H 0.512538 0.222509 0.895375 0.151 Uiso 0.4 1 calc R U P B 2
C8C C 0.459(3) 0.210(3) 1.0463(15) 0.148(10) Uani 0.4 1 d D U P B 2
H8C H 0.552916 0.133020 1.077847 0.177 Uiso 0.4 1 calc R U P B 2
C9C C 0.349(3) 0.275(3) 1.1072(14) 0.124(7) Uani 0.4 1 d D U P B 2
H9C H 0.376122 0.260165 1.178636 0.149 Uiso 0.4 1 calc R U P B 2
C10C C 0.200(3) 0.359(3) 1.0679(14) 0.091(6) Uani 0.4 1 d D U P B 2
H10C H 0.120815 0.393936 1.112172 0.109 Uiso 0.4 1 calc R U P B 2
C11C C 0.171(2) 0.391(3) 0.9615(13) 0.077(5) Uani 0.4 1 d D U P B 2
H11C H 0.065291 0.436750 0.933749 0.092 Uiso 0.4 1 calc R U P B 2

loop_
_atom_site_aniso_label
_atom_site_aniso_U_11
_atom_site_aniso_U_22
_atom_site_aniso_U_33
_atom_site_aniso_U_23
_atom_site_aniso_U_13
_atom_site_aniso_U_12
Cu 0.0392(7) 0.0274(6) 0.0505(7) -0.0117(5) 0.0094(5) -0.0123(5)
N1A 0.049(3) 0.029(3) 0.057(3) -0.020(3) 0.014(3) -0.018(3)
C2A 0.048(4) 0.037(4) 0.045(4) -0.016(3) 0.019(3) -0.026(3)
N3A 0.041(3) 0.020(3) 0.043(3) -0.003(2) 0.004(2) -0.010(2)
C4A 0.045(4) 0.023(3) 0.072(5) -0.013(3) 0.019(3) -0.018(3)
C5A 0.051(4) 0.020(3) 0.046(4) -0.001(3) 0.011(3) -0.009(3)
C6A 0.059(4) 0.019(3) 0.058(4) -0.007(3) 0.022(3) -0.009(3)
C7A 0.069(5) 0.031(4) 0.074(5) -0.013(3) 0.026(4) -0.009(4)
C8A 0.090(7) 0.031(4) 0.103(7) -0.026(4) 0.048(5) -0.010(4)
C9A 0.069(6) 0.046(5) 0.080(6) -0.012(4) 0.033(4) 0.003(4)
C10A 0.054(5) 0.044(4) 0.104(6) -0.020(4) 0.036(4) -0.015(4)
C11A 0.063(5) 0.031(4) 0.091(6) -0.025(4) 0.030(4) -0.015(4)
B 0.036(4) 0.029(4) 0.063(5) -0.013(4) 0.003(4) -0.011(3)
F1 0.052(3) 0.040(2) 0.130(4) -0.016(2) 0.036(2) -0.023(2)
F2A 0.074(5) 0.046(4) 0.099(6) -0.036(4) 0.021(4) -0.035(4)
F3A 0.075(6) 0.062(5) 0.067(5) 0.006(4) 0.016(4) -0.026(5)
F4A 0.035(4) 0.035(4) 0.123(7) -0.018(4) -0.004(4) -0.009(3)
F2B 0.146(12) 0.026(5) 0.071(9) -0.007(6) -0.015(8) -0.033(7)
F3B 0.053(6) 0.068(8) 0.043(6) -0.007(5) 0.004(4) -0.013(6)
F4B 0.033(6) 0.189(14) 0.097(9) -0.078(9) 0.010(6) -0.029(8)
N1B 0.050(6) 0.044(5) 0.054(5) -0.014(6) -0.001(4) -0.017(6)
C2B 0.039(6) 0.037(6) 0.054(5) -0.013(5) 0.011(5) -0.021(5)
N3B 0.032(5) 0.032(5) 0.039(5) -0.014(6) 0.008(4) -0.010(6)
C4B 0.039(6) 0.032(6) 0.043(5) -0.018(4) 0.016(4) -0.003(5)
C5B 0.060(6) 0.030(5) 0.048(4) -0.014(4) 0.005(4) -0.009(5)
C6B 0.072(7) 0.052(6) 0.048(5) -0.022(5) 0.010(5) -0.008(5)
C7B 0.072(8) 0.072(7) 0.048(5) -0.020(5) 0.000(5) 0.003(6)
C8B 0.062(8) 0.074(8) 0.050(6) -0.016(6) -0.008(6) 0.011(6)
C9B 0.105(10) 0.081(9) 0.067(7) -0.014(7) 0.001(6) -0.023(7)
C10B 0.142(12) 0.093(10) 0.061(7) -0.014(7) 0.018(8) -0.057(9)
C11B 0.104(10) 0.081(9) 0.058(6) -0.008(6) 0.012(6) -0.031(7)
O1 0.079(7) 0.062(5) 0.080(7) -0.009(5) -0.006(5) -0.028(5)
C12 0.075(9) 0.075(8) 0.066(9) -0.016(7) 0.005(7) -0.010(7)
C13 0.096(12) 0.063(8) 0.115(13) -0.020(9) 0.034(10) -0.009(8)
C14 0.096(11) 0.113(15) 0.138(17) -0.035(13) -0.044(12) -0.009(10)
N1C 0.033(6) 0.035(7) 0.051(6) -0.019(6) 0.016(5) -0.007(6)
C2C 0.036(7) 0.039(8) 0.050(6) -0.028(6) 0.025(5) -0.021(6)
N3C 0.032(7) 0.032(7) 0.045(6) -0.018(7) 0.017(6) -0.015(8)
C4C 0.035(6) 0.035(7) 0.048(7) -0.014(6) 0.019(5) -0.010(7)
C5C 0.037(8) 0.044(8) 0.047(5) -0.025(7) 0.016(5) 0.002(8)
C6C 0.073(8) 0.089(9) 0.050(6) -0.011(7) 0.009(5) 0.007(8)
C7C 0.090(11) 0.142(14) 0.082(9) 0.006(11) -0.005(9) 0.025(11)
C8C 0.113(14) 0.162(18) 0.089(10) 0.000(14) -0.008(10) 0.041(14)
C9C 0.111(11) 0.132(12) 0.083(9) -0.012(10) -0.012(8) 0.014(11)
C10C 0.101(10) 0.091(10) 0.054(7) -0.020(9) 0.004(8) 0.010(9)
C11C 0.084(9) 0.079(10) 0.050(7) -0.019(8) 0.015(7) 0.002(9)

loop_
_atom_type_symbol
_atom_type_description
_atom_type_scat_dispersion_real
_atom_type_scat_dispersion_imag
_atom_type_scat_source
C C 0.0033 0.0016 'International Tables Vol C Tables 4.2.6.8 and 6.1.1.4'
H H 0.0000 0.0000 'International Tables Vol C Tables 4.2.6.8 and 6.1.1.4'
B B 0.0013 0.0007 'International Tables Vol C Tables 4.2.6.8 and 6.1.1.4'
Cu Cu 0.3201 1.2651 'International Tables Vol C Tables 4.2.6.8 and 6.1.1.4'
F F 0.0171 0.0103 'International Tables Vol C Tables 4.2.6.8 and 6.1.1.4'
N N 0.0061 0.0033 'International Tables Vol C Tables 4.2.6.8 and 6.1.1.4'
O O 0.0106 0.0060 'International Tables Vol C Tables 4.2.6.8 and 6.1.1.4'

loop_
_geom_angle_atom_site_label_1
_geom_angle_atom_site_label_2
_geom_angle_atom_site_label_3
_geom_angle
_geom_angle_site_symmetry_1
_geom_angle_site_symmetry_3
_geom_angle_publ_flag
N3C Cu N3C 180.0 . 2_566 ?
N3C Cu N3A 86.5(9) . . ?
N3C Cu N3A 93.5(9) 2_566 . ?
N3A Cu N3A 180.0 . 2_566 ?
N3A Cu N3B 94.7(6) . . ?
N3A Cu N3B 85.3(6) 2_566 . ?
N3A Cu N3B 85.3(6) . 2_566 ?
N3A Cu N3B 94.7(6) 2_566 2_566 ?
N3B Cu N3B 180.0(3) . 2_566 ?
C2A N1A C5A 109.0(5) . . ?
C2A N1A H1A 129(5) . . ?
C5A N1A H1A 122(5) . . ?
N3A C2A N1A 110.1(5) . . ?
N3A C2A H2A 125.0 . . ?
N1A C2A H2A 125.0 . . ?
C2A N3A C4A 106.1(5) . . ?
C2A N3A Cu 124.3(4) . . ?
C4A N3A Cu 129.6(4) . . ?
C5A C4A N3A 110.3(5) . . ?
C5A C4A H4A 124.9 . . ?
N3A C4A H4A 124.9 . . ?
C4A C5A N1A 104.5(5) . . ?
C4A C5A C6A 130.8(5) . . ?
N1A C5A C6A 124.7(5) . . ?
C11A C6A C7A 118.0(6) . . ?
C11A C6A C5A 120.0(5) . . ?
C7A C6A C5A 122.0(6) . . ?
C8A C7A C6A 120.7(7) . . ?
C8A C7A H7A 119.7 . . ?
C6A C7A H7A 119.7 . . ?
C7A C8A C9A 119.7(7) . . ?
C7A C8A H8A 120.1 . . ?
C9A C8A H8A 120.1 . . ?
C8A C9A C10A 121.0(7) . . ?
C8A C9A H9A 119.5 . . ?
C10A C9A H9A 119.5 . . ?
C9A C10A C11A 119.0(7) . . ?
C9A C10A H10A 120.5 . . ?
C11A C10A H10A 120.5 . . ?
C10A C11A C6A 121.5(6) . . ?
C10A C11A H11A 119.2 . . ?
C6A C11A H11A 119.2 . . ?
F2B B F1 112.9(8) . . ?
F3A B F1 118.3(7) . . ?
F3A B F4A 112.9(8) . . ?
F1 B F4A 107.2(6) . . ?
F2B B F4B 105.3(11) . . ?
F1 B F4B 121.2(10) . . ?
F3A B F2A 109.5(7) . . ?
F1 B F2A 99.7(6) . . ?
F4A B F2A 108.1(7) . . ?
F2B B F3B 109.5(10) . . ?
F1 B F3B 98.0(7) . . ?
F4B B F3B 109.4(9) . . ?
C2B N1B C5B 109.4(10) . . ?
C2B N1B H1B 111(4) . . ?
C5B N1B H1B 139(5) . . ?
N3B C2B N1B 108.3(10) . . ?
N3B C2B H2B 125.9 . . ?
N1B C2B H2B 125.9 . . ?
C2B N3B C4B 108.1(9) . . ?
C2B N3B Cu 128.0(9) . . ?
C4B N3B Cu 123.7(9) . . ?
C5B C4B N3B 109.1(10) . . ?
C5B C4B H4B 125.4 . . ?
N3B C4B H4B 125.4 . . ?
C4B C5B N1B 105.1(10) . . ?
C4B C5B C6B 129.1(11) . . ?
N1B C5B C6B 125.6(11) . . ?
C11B C6B C7B 117.7(9) . . ?
C11B C6B C5B 121.0(9) . . ?
C7B C6B C5B 121.0(10) . . ?
C8B C7B C6B 122.1(11) . . ?
C8B C7B H7B 118.9 . . ?
C6B C7B H7B 118.9 . . ?
C7B C8B C9B 117.6(10) . . ?
C7B C8B H8B 121.2 . . ?
C9B C8B H8B 121.2 . . ?
C10B C9B C8B 122.2(11) . . ?
C10B C9B H9B 118.9 . . ?
C8B C9B H9B 118.9 . . ?
C9B C10B C11B 119.2(11) . . ?
C9B C10B H10B 120.4 . . ?
C11B C10B H10B 120.4 . . ?
C10B C11B C6B 120.8(10) . . ?
C10B C11B H11B 119.6 . . ?
C6B C11B H11B 119.6 . . ?
O1 C12 C13 123.2(15) . . ?
O1 C12 C14 119.1(15) . . ?
C13 C12 C14 117.5(15) . . ?
C12 C13 H13A 109.5 . . ?
C12 C13 H13B 109.5 . . ?
H13A C13 H13B 109.5 . . ?
C12 C13 H13C 109.5 . . ?
H13A C13 H13C 109.5 . . ?
H13B C13 H13C 109.5 . . ?
C12 C14 H14A 109.5 . . ?
C12 C14 H14B 109.5 . . ?
H14A C14 H14B 109.5 . . ?
C12 C14 H14C 109.5 . . ?
H14A C14 H14C 109.5 . . ?
H14B C14 H14C 109.5 . . ?
C2C N1C C5C 107.3(13) . . ?
C2C N1C H1C 111(10) . . ?
C5C N1C H1C 142(10) . . ?
N3C C2C N1C 111.4(13) . . ?
N3C C2C H2C 124.3 . . ?
N1C C2C H2C 124.3 . . ?
C2C N3C C4C 105.5(13) . . ?
C2C N3C Cu 128.1(13) . . ?
C4C N3C Cu 126.1(12) . . ?
N3C C4C C5C 110.6(14) . . ?
N3C C4C H4C 124.7 . . ?
C5C C4C H4C 124.7 . . ?
C4C C5C N1C 105.1(14) . . ?
C4C C5C C6C 131.7(17) . . ?
N1C C5C C6C 121.9(16) . . ?
C11C C6C C7C 116.8(11) . . ?
C11C C6C C5C 122.0(14) . . ?
C7C C6C C5C 120.3(15) . . ?
C8C C7C C6C 120.2(12) . . ?
C8C C7C H7C 119.9 . . ?
C6C C7C H7C 119.9 . . ?
C7C C8C C9C 118.7(13) . . ?
C7C C8C H8C 120.6 . . ?
C9C C8C H8C 120.6 . . ?
C10C C9C C8C 121.8(13) . . ?
C10C C9C H9C 119.1 . . ?
C8C C9C H9C 119.1 . . ?
C9C C10C C11C 117.2(12) . . ?
C9C C10C H10C 121.4 . . ?
C11C C10C H10C 121.4 . . ?
C6C C11C C10C 122.3(12) . . ?
C6C C11C H11C 118.8 . . ?
C10C C11C H11C 118.8 . . ?

loop_
_geom_bond_atom_site_label_1
_geom_bond_atom_site_label_2
_geom_bond_distance
_geom_bond_site_symmetry_2
_geom_bond_publ_flag
Cu N3C 1.997(16) . ?
Cu N3C 1.997(16) 2_566 ?
Cu N3A 2.008(5) . ?
Cu N3A 2.008(5) 2_566 ?
Cu N3B 2.024(11) . ?
Cu N3B 2.024(11) 2_566 ?
N1A C2A 1.343(8) . ?
N1A C5A 1.368(8) . ?
N1A H1A 0.85(2) . ?
C2A N3A 1.312(7) . ?
C2A H2A 0.9500 . ?
N3A C4A 1.372(8) . ?
C4A C5A 1.357(8) . ?
C4A H4A 0.9500 . ?
C5A C6A 1.459(9) . ?
C6A C11A 1.381(9) . ?
C6A C7A 1.402(8) . ?
C7A C8A 1.370(9) . ?
C7A H7A 0.9500 . ?
C8A C9A 1.371(10) . ?
C8A H8A 0.9500 . ?
C9A C10A 1.375(10) . ?
C9A H9A 0.9500 . ?
C10A C11A 1.376(9) . ?
C10A H10A 0.9500 . ?
C11A H11A 0.9500 . ?
B F2B 1.347(12) . ?
B F3A 1.346(10) . ?
B F1 1.359(8) . ?
B F4A 1.370(10) . ?
B F4B 1.375(15) . ?
B F2A 1.398(10) . ?
B F3B 1.421(13) . ?
N1B C2B 1.350(13) . ?
N1B C5B 1.373(14) . ?
N1B H1B 0.86(2) . ?
C2B N3B 1.318(12) . ?
C2B H2B 0.9500 . ?
N3B C4B 1.366(12) . ?
C4B C5B 1.357(13) . ?
C4B H4B 0.9500 . ?
C5B C6B 1.494(15) . ?
C6B C11B 1.378(12) . ?
C6B C7B 1.397(11) . ?
C7B C8B 1.371(12) . ?
C7B H7B 0.9500 . ?
C8B C9B 1.373(13) . ?
C8B H8B 0.9500 . ?
C9B C10B 1.365(12) . ?
C9B H9B 0.9500 . ?
C10B C11B 1.376(11) . ?
C10B H10B 0.9500 . ?
C11B H11B 0.9500 . ?
O1 C12 1.217(17) . ?
C12 C13 1.44(2) . ?
C12 C14 1.50(2) . ?
C13 H13A 0.9800 . ?
C13 H13B 0.9800 . ?
C13 H13C 0.9800 . ?
C14 H14A 0.9800 . ?
C14 H14B 0.9800 . ?
C14 H14C 0.9800 . ?
N1C C2C 1.335(15) . ?
N1C C5C 1.378(16) . ?
N1C H1C 0.86(2) . ?
C2C N3C 1.322(15) . ?
C2C H2C 0.9500 . ?
N3C C4C 1.355(15) . ?
C4C C5C 1.357(16) . ?
C4C H4C 0.9500 . ?
C5C C6C 1.48(2) . ?
C6C C11C 1.374(12) . ?
C6C C7C 1.404(12) . ?
C7C C8C 1.371(12) . ?
C7C H7C 0.9500 . ?
C8C C9C 1.372(13) . ?
C8C H8C 0.9500 . ?
C9C C10C 1.365(13) . ?
C9C H9C 0.9500 . ?
C10C C11C 1.376(12) . ?
C10C H10C 0.9500 . ?
C11C H11C 0.9500 . ?

loop_
_geom_hbond_atom_site_label_D
_geom_hbond_atom_site_label_H
_geom_hbond_atom_site_label_A
_geom_hbond_distance_DH
_geom_hbond_distance_HA
_geom_hbond_distance_DA
_geom_hbond_angle_DHA
_geom_hbond_site_symmetry_A
_geom_hbond_publ_flag
N1A H1A F2A^a 0.85(2) 2.07(4) 2.832(7) 149(7) 2_556 yes
N1A H1A F2B^b 0.85(2) 2.11(5) 2.822(11) 141(7) 2_556 yes
N1B^a H1B^a O1^a 0.86(2) 2.031(11) 2.839(14) 157(6) . yes
N1C^b H1C^b F3B^b 0.86(2) 2.00(4) 2.855(17) 172(17) 1_655 yes
N1C^b H1C^b F4B^b 0.86(2) 2.51(14) 3.101(19) 127(14) 1_655 yes
